data_7156967
loop_
_publ_author_name
'Shirley, Harry J.'
'Bray, Christopher D.'

_publ_section_title
;
 A biomimetic approach towards phorone sesterterpenoids.
;
_journal_issue 29
_journal_name_full 'Organic &amp; biomolecular chemistry'
_journal_page_first 6985
_journal_page_last 6988
_journal_paper_doi 10.1039/c9ob00745h
_journal_volume 17
_journal_year 2019
_chemical_formula_moiety 'C15 H26 O3'
_chemical_formula_sum 'C15 H26 O3'
_chemical_formula_weight 254.36
_space_group_crystal_system monoclinic
_space_group_IT_number 14
_space_group_name_Hall '-P 2yn'
_space_group_name_H-M_alt 'P 1 21/n 1'
_symmetry_space_group_name_Hall '-P 2yn'
_symmetry_space_group_name_H-M 'P 1 21/n 1'
_atom_sites_solution_hydrogens geom
_audit_block_doi 10.5517/cc1414r2
_audit_creation_method SHELXL-2013
_audit_update_record
;
2019-03-26 deposited with the CCDC.    2019-05-15 downloaded from the CCDC.
;
_cell_angle_alpha 90
_cell_angle_beta 106.614(3)
_cell_angle_gamma 90
_cell_formula_units_Z 4
_cell_length_a 12.6454(9)
_cell_length_b 6.3501(4)
_cell_length_c 18.3909(13)
_cell_measurement_reflns_used 10186
_cell_measurement_temperature 100(2)
_cell_measurement_theta_max 27.5
_cell_measurement_theta_min 3.2
_cell_volume 1415.13(17)
_computing_cell_refinement
;
Rigaku CrystalClear-SM Expert 3.1 b27
;
_computing_data_collection
;
Rigaku CrystalClear-SM Expert 3.1 b27
;
_computing_data_reduction
;
Rigaku CrystalClear-SM Expert 3.1 b27
;
_computing_molecular_graphics 'ORTEP3 for Windows (Farrugia, 1997)'
_computing_publication_material 'WINGX (Farrugia, 1998)'
_computing_structure_refinement 'SHELXL-2013 (Sheldrick, 2013)'
_computing_structure_solution 'SUPERFLIP (Palatinus & Chapuis, 2007'
_diffrn_ambient_temperature 100(2)
_diffrn_detector 'CCD plate'
_diffrn_detector_area_resol_mean 28.5714
_diffrn_detector_type 'Rigaku HG Saturn724+ (2x2 bin mode)'
_diffrn_measured_fraction_theta_full 0.998
_diffrn_measured_fraction_theta_max 0.997
_diffrn_measurement_device 'four-circle \k goniometer'
_diffrn_measurement_device_type 'Rigaku AFC12 (Right)'
_diffrn_measurement_method 'profile data from \w-scans'
_diffrn_measurement_specimen_support 'MiTeGen MicroMesh'
_diffrn_radiation_collimation 'Confocal mirrors, HF Varimax '
_diffrn_radiation_type MoK\a
_diffrn_radiation_wavelength 0.71075
_diffrn_reflns_av_R_equivalents 0.0780
_diffrn_reflns_av_unetI/netI 0.0715
_diffrn_reflns_Laue_measured_fraction_full 0.998
_diffrn_reflns_Laue_measured_fraction_max 0.997
_diffrn_reflns_limit_h_max 16
_diffrn_reflns_limit_h_min -15
_diffrn_reflns_limit_k_max 7
_diffrn_reflns_limit_k_min -8
_diffrn_reflns_limit_l_max 23
_diffrn_reflns_limit_l_min -23
_diffrn_reflns_number 12739
_diffrn_reflns_point_group_measured_fraction_full 0.998
_diffrn_reflns_point_group_measured_fraction_max 0.997
_diffrn_reflns_theta_full 25.242
_diffrn_reflns_theta_max 27.469
_diffrn_reflns_theta_min 3.394
_diffrn_source 'Rotating Anode'
_diffrn_source_current 55.0
_diffrn_source_power 2.475
_diffrn_source_voltage 45.0
_exptl_absorpt_coefficient_mu 0.081
_exptl_absorpt_correction_T_max 1.000
_exptl_absorpt_correction_T_min 0.723
_exptl_absorpt_correction_type multi-scan
_exptl_absorpt_process_details
;
Rigaku CrystalClear-SM Expert 3.1 b27
;
_exptl_crystal_colour Colourless
_exptl_crystal_density_diffrn 1.194
_exptl_crystal_description Plate
_exptl_crystal_F_000 560
_exptl_crystal_size_max 0.050
_exptl_crystal_size_mid 0.040
_exptl_crystal_size_min 0.010
_refine_diff_density_max 0.389
_refine_diff_density_min -0.223
_refine_diff_density_rms 0.073
_refine_ls_extinction_method none
_refine_ls_goodness_of_fit_ref 1.005
_refine_ls_hydrogen_treatment constr
_refine_ls_matrix_type full
_refine_ls_number_parameters 169
_refine_ls_number_reflns 3236
_refine_ls_number_restraints 0
_refine_ls_restrained_S_all 1.005
_refine_ls_R_factor_all 0.1215
_refine_ls_R_factor_gt 0.0673
_refine_ls_shift/su_max 0.000
_refine_ls_shift/su_mean 0.000
_refine_ls_structure_factor_coef Fsqd
_refine_ls_weighting_details 'w=1/[\s^2^(Fo^2^)+(0.1003P)^2^] where P=(Fo^2^+2Fc^2^)/3'
_refine_ls_weighting_scheme calc
_refine_ls_wR_factor_gt 0.1526
_refine_ls_wR_factor_ref 0.1809
_reflns_Friedel_coverage 0.000
_reflns_number_gt 1944
_reflns_number_total 3236
_reflns_threshold_expression 'I > 2\s(I)'
_cod_data_source_file c9ob00745h2.cif
_cod_data_source_block 2014ncs0340
_cod_depositor_comments
;
The following automatic conversions were performed:

'_exptl_absorpt_correction_type' value 'Multi-scan' changed to
'multi-scan' according to
/home/data/users/saulius/crontab/automatic-downloads/rss-feeds/RSC/lib/dictionaries/cif_core.dic
dictionary named 'cif_core.dic' version 2.4.2 from 2011-04-26.

Automatic conversion script
Id: cif_fix_values 4973 2017-02-22 13:04:09Z antanas 

 Adding full bibliography for 7156966--7156967.cif.
;
_cod_database_code 7156967
_shelx_space_group_comment
;
The symmetry employed for this shelxl refinement is uniquely defined
by the following loop, which should always be used as a source of
symmetry information in preference to the above space-group names.
They are only intended as comments.
;
_shelx_estimated_absorpt_t_min 0.996
_shelx_estimated_absorpt_t_max 0.999
_shelxl_version_number 2013-4

loop_
_space_group_symop_operation_xyz
'x, y, z'
'-x+1/2, y+1/2, -z+1/2'
'-x, -y, -z'
'x-1/2, -y-1/2, z-1/2'

loop_
_atom_site_label
_atom_site_type_symbol
_atom_site_fract_x
_atom_site_fract_y
_atom_site_fract_z
_atom_site_U_iso_or_equiv
_atom_site_adp_type
_atom_site_occupancy
_atom_site_site_symmetry_order
_atom_site_calc_flag
_atom_site_refinement_flags_posn
_atom_site_refinement_flags_adp
C1 C 0.37746(19) 0.1453(4) 0.51617(13) 0.0271(5) Uani 1 1 d . .
H1 H 0.3791 0.0173 0.4848 0.032 Uiso 1 1 calc R U
C2 C 0.39275(19) 0.1101(4) 0.59746(13) 0.0280(5) Uani 1 1 d . .
H2 H 0.4040 -0.0399 0.6145 0.034 Uiso 1 1 calc R U
C3 C 0.34130(19) 0.2512(4) 0.64471(13) 0.0265(5) Uani 1 1 d . .
C4 C 0.28254(19) 0.4458(4) 0.59859(12) 0.0261(5) Uani 1 1 d . .
H4 H 0.3428 0.5450 0.5961 0.031 Uiso 1 1 calc R U
C5 C 0.21871(18) 0.3927(4) 0.51400(13) 0.0250(5) Uani 1 1 d . .
C6 C 0.30935(18) 0.3293(4) 0.47552(12) 0.0249(5) Uani 1 1 d . .
H6 H 0.3618 0.4509 0.4856 0.030 Uiso 1 1 calc R U
C7 C 0.27378(19) 0.3038(4) 0.38745(13) 0.0265(5) Uani 1 1 d . .
C8 C 0.2124(2) 0.5054(4) 0.35271(13) 0.0305(6) Uani 1 1 d . .
H8A H 0.2659 0.6230 0.3606 0.037 Uiso 1 1 calc R U
H8B H 0.1811 0.4850 0.2973 0.037 Uiso 1 1 calc R U
C9 C 0.1201(2) 0.5655(4) 0.38641(14) 0.0333(6) Uani 1 1 d . .
H9A H 0.0626 0.4548 0.3742 0.040 Uiso 1 1 calc R U
H9B H 0.0860 0.6987 0.3631 0.040 Uiso 1 1 calc R U
C10 C 0.1617(2) 0.5930(4) 0.47258(14) 0.0300(6) Uani 1 1 d . .
H10A H 0.0986 0.6298 0.4919 0.036 Uiso 1 1 calc R U
H10B H 0.2147 0.7116 0.4844 0.036 Uiso 1 1 calc R U
C11 C 0.4316(2) 0.3122(4) 0.71650(14) 0.0342(6) Uani 1 1 d . .
H11A H 0.3986 0.3877 0.7511 0.051 Uiso 1 1 calc R U
H11B H 0.4857 0.4033 0.7030 0.051 Uiso 1 1 calc R U
H11C H 0.4685 0.1848 0.7415 0.051 Uiso 1 1 calc R U
C12 C 0.2125(2) 0.5644(4) 0.64154(14) 0.0313(6) Uani 1 1 d . .
H12A H 0.1582 0.6546 0.6054 0.038 Uiso 1 1 calc R U
H12B H 0.1712 0.4612 0.6632 0.038 Uiso 1 1 calc R U
C13 C 0.13128(19) 0.2200(4) 0.51069(14) 0.0291(5) Uani 1 1 d . .
H13A H 0.0938 0.2476 0.5496 0.044 Uiso 1 1 calc R U
H13B H 0.1675 0.0821 0.5199 0.044 Uiso 1 1 calc R U
H13C H 0.0771 0.2207 0.4605 0.044 Uiso 1 1 calc R U
C14 C 0.2027(2) 0.1080(4) 0.35804(13) 0.0313(6) Uani 1 1 d . .
H14A H 0.1302 0.1251 0.3666 0.047 Uiso 1 1 calc R U
H14B H 0.2391 -0.0171 0.3852 0.047 Uiso 1 1 calc R U
H14C H 0.1935 0.0913 0.3036 0.047 Uiso 1 1 calc R U
C15 C 0.3788(2) 0.2859(4) 0.36179(14) 0.0325(6) Uani 1 1 d . .
H15A H 0.3592 0.2935 0.3063 0.049 Uiso 1 1 calc R U
H15B H 0.4151 0.1511 0.3789 0.049 Uiso 1 1 calc R U
H15C H 0.4290 0.4016 0.3838 0.049 Uiso 1 1 calc R U
O1 O 0.48085(13) 0.2014(3) 0.57244(9) 0.0317(4) Uani 1 1 d . .
O2 O 0.26282(14) 0.1138(3) 0.66480(9) 0.0308(4) Uani 1 1 d . .
H2A H 0.2534 0.1536 0.7061 0.046 Uiso 1 1 calc R U
O3 O 0.27971(15) 0.6935(3) 0.70184(9) 0.0336(4) Uani 1 1 d . .
H3 H 0.2786 0.8186 0.6868 0.050 Uiso 1 1 calc R U

loop_
_atom_site_aniso_label
_atom_site_aniso_U_11
_atom_site_aniso_U_22
_atom_site_aniso_U_33
_atom_site_aniso_U_23
_atom_site_aniso_U_13
_atom_site_aniso_U_12
C1 0.0301(12) 0.0224(12) 0.0308(12) -0.0007(10) 0.0118(10) 0.0029(10)
C2 0.0316(12) 0.0209(12) 0.0327(13) 0.0037(10) 0.0113(10) 0.0046(10)
C3 0.0317(13) 0.0216(12) 0.0283(12) 0.0030(9) 0.0121(10) 0.0012(9)
C4 0.0303(12) 0.0213(12) 0.0280(12) 0.0003(9) 0.0101(10) 0.0020(10)
C5 0.0285(12) 0.0201(11) 0.0273(11) -0.0006(9) 0.0092(9) 0.0052(9)
C6 0.0286(12) 0.0190(11) 0.0274(12) -0.0007(9) 0.0087(9) -0.0001(9)
C7 0.0333(13) 0.0207(12) 0.0265(12) -0.0005(9) 0.0101(9) 0.0007(10)
C8 0.0402(14) 0.0233(12) 0.0280(12) 0.0021(10) 0.0095(11) 0.0040(11)
C9 0.0384(14) 0.0260(13) 0.0338(13) 0.0022(10) 0.0075(11) 0.0061(11)
C10 0.0343(13) 0.0225(13) 0.0341(13) 0.0012(10) 0.0114(10) 0.0051(10)
C11 0.0362(14) 0.0342(14) 0.0315(13) 0.0020(11) 0.0087(10) 0.0031(11)
C12 0.0416(14) 0.0246(13) 0.0304(12) -0.0023(10) 0.0149(11) -0.0006(11)
C13 0.0297(12) 0.0281(13) 0.0307(12) 0.0007(10) 0.0106(10) -0.0004(10)
C14 0.0411(14) 0.0237(12) 0.0285(13) -0.0014(10) 0.0090(11) 0.0002(11)
C15 0.0416(14) 0.0292(14) 0.0301(13) 0.0021(10) 0.0159(11) 0.0036(11)
O1 0.0308(9) 0.0338(10) 0.0321(9) 0.0034(7) 0.0113(7) 0.0036(7)
O2 0.0410(10) 0.0254(9) 0.0301(9) -0.0012(7) 0.0170(7) -0.0007(8)
O3 0.0503(11) 0.0231(9) 0.0307(9) -0.0032(7) 0.0168(8) -0.0017(8)

loop_
_atom_type_symbol
_atom_type_description
_atom_type_scat_dispersion_real
_atom_type_scat_dispersion_imag
_atom_type_scat_source
C C 0.0033 0.0016 'International Tables Vol C Tables 4.2.6.8 and 6.1.1.4'
H H 0.0000 0.0000 'International Tables Vol C Tables 4.2.6.8 and 6.1.1.4'
O O 0.0106 0.0060 'International Tables Vol C Tables 4.2.6.8 and 6.1.1.4'

loop_
_geom_angle_atom_site_label_1
_geom_angle_atom_site_label_2
_geom_angle_atom_site_label_3
_geom_angle
O1 C1 C2 59.02(14)
O1 C1 C6 115.39(19)
C2 C1 C6 120.7(2)
O1 C1 H1 116.4
C2 C1 H1 116.4
C6 C1 H1 116.4
O1 C2 C1 60.21(15)
O1 C2 C3 116.23(19)
C1 C2 C3 122.7(2)
O1 C2 H2 115.4
C1 C2 H2 115.4
C3 C2 H2 115.4
O2 C3 C2 103.16(18)
O2 C3 C11 109.27(18)
C2 C3 C11 107.90(19)
O2 C3 C4 111.19(18)
C2 C3 C4 111.80(18)
C11 C3 C4 113.0(2)
C12 C4 C3 111.24(19)
C12 C4 C5 113.86(18)
C3 C4 C5 113.47(18)
C12 C4 H4 105.8
C3 C4 H4 105.8
C5 C4 H4 105.8
C13 C5 C10 109.63(19)
C13 C5 C6 114.10(18)
C10 C5 C6 106.67(18)
C13 C5 C4 110.51(19)
C10 C5 C4 110.23(18)
C6 C5 C4 105.55(17)
C1 C6 C7 112.72(19)
C1 C6 C5 111.24(18)
C7 C6 C5 117.77(18)
C1 C6 H6 104.5
C7 C6 H6 104.5
C5 C6 H6 104.5
C15 C7 C8 108.2(2)
C15 C7 C14 107.6(2)
C8 C7 C14 110.60(19)
C15 C7 C6 107.99(18)
C8 C7 C6 107.82(18)
C14 C7 C6 114.50(19)
C9 C8 C7 113.3(2)
C9 C8 H8A 108.9
C7 C8 H8A 108.9
C9 C8 H8B 108.9
C7 C8 H8B 108.9
H8A C8 H8B 107.7
C8 C9 C10 112.0(2)
C8 C9 H9A 109.2
C10 C9 H9A 109.2
C8 C9 H9B 109.2
C10 C9 H9B 109.2
H9A C9 H9B 107.9
C9 C10 C5 112.9(2)
C9 C10 H10A 109.0
C5 C10 H10A 109.0
C9 C10 H10B 109.0
C5 C10 H10B 109.0
H10A C10 H10B 107.8
C3 C11 H11A 109.5
C3 C11 H11B 109.5
H11A C11 H11B 109.5
C3 C11 H11C 109.5
H11A C11 H11C 109.5
H11B C11 H11C 109.5
O3 C12 C4 111.91(19)
O3 C12 H12A 109.2
C4 C12 H12A 109.2
O3 C12 H12B 109.2
C4 C12 H12B 109.2
H12A C12 H12B 107.9
C5 C13 H13A 109.5
C5 C13 H13B 109.5
H13A C13 H13B 109.5
C5 C13 H13C 109.5
H13A C13 H13C 109.5
H13B C13 H13C 109.5
C7 C14 H14A 109.5
C7 C14 H14B 109.5
H14A C14 H14B 109.5
C7 C14 H14C 109.5
H14A C14 H14C 109.5
H14B C14 H14C 109.5
C7 C15 H15A 109.5
C7 C15 H15B 109.5
H15A C15 H15B 109.5
C7 C15 H15C 109.5
H15A C15 H15C 109.5
H15B C15 H15C 109.5
C2 O1 C1 60.77(14)
C3 O2 H2A 109.5
C12 O3 H3 109.5

loop_
_geom_bond_atom_site_label_1
_geom_bond_atom_site_label_2
_geom_bond_distance
C1 O1 1.461(3)
C1 C2 1.469(3)
C1 C6 1.516(3)
C1 H1 1.0000
C2 O1 1.443(3)
C2 C3 1.518(3)
C2 H2 1.0000
C3 O2 1.447(3)
C3 C11 1.528(3)
C3 C4 1.561(3)
C4 C12 1.541(3)
C4 C5 1.571(3)
C4 H4 1.0000
C5 C13 1.546(3)
C5 C10 1.550(3)
C5 C6 1.562(3)
C6 C7 1.561(3)
C6 H6 1.0000
C7 C15 1.535(3)
C7 C8 1.538(3)
C7 C14 1.539(3)
C8 C9 1.518(4)
C8 H8A 0.9900
C8 H8B 0.9900
C9 C10 1.530(3)
C9 H9A 0.9900
C9 H9B 0.9900
C10 H10A 0.9900
C10 H10B 0.9900
C11 H11A 0.9800
C11 H11B 0.9800
C11 H11C 0.9800
C12 O3 1.444(3)
C12 H12A 0.9900
C12 H12B 0.9900
C13 H13A 0.9800
C13 H13B 0.9800
C13 H13C 0.9800
C14 H14A 0.9800
C14 H14B 0.9800
C14 H14C 0.9800
C15 H15A 0.9800
C15 H15B 0.9800
C15 H15C 0.9800
O2 H2A 0.8400
O3 H3 0.8400

loop_
_geom_hbond_atom_site_label_D
_geom_hbond_atom_site_label_H
_geom_hbond_atom_site_label_A
_geom_hbond_distance_DH
_geom_hbond_distance_HA
_geom_hbond_distance_DA
_geom_hbond_angle_DHA
_geom_hbond_site_symmetry_A
O2 H2A O3 0.84 1.87 2.705(2) 169.4 2_546
O3 H3 O2 0.84 1.92 2.747(2) 170.3 1_565

loop_
_geom_torsion_atom_site_label_1
_geom_torsion_atom_site_label_2
_geom_torsion_atom_site_label_3
_geom_torsion_atom_site_label_4
_geom_torsion
C6 C1 C2 O1 -103.0(2)
O1 C1 C2 C3 103.8(2)
C6 C1 C2 C3 0.7(3)
O1 C2 C3 O2 -176.37(17)
C1 C2 C3 O2 113.6(2)
O1 C2 C3 C11 -60.8(2)
C1 C2 C3 C11 -130.8(2)
O1 C2 C3 C4 64.1(3)
C1 C2 C3 C4 -5.9(3)
O2 C3 C4 C12 54.6(2)
C2 C3 C4 C12 169.30(19)
C11 C3 C4 C12 -68.7(3)
O2 C3 C4 C5 -75.4(2)
C2 C3 C4 C5 39.4(3)
C11 C3 C4 C5 161.34(19)
C12 C4 C5 C13 -70.6(2)
C3 C4 C5 C13 58.0(2)
C12 C4 C5 C10 50.7(3)
C3 C4 C5 C10 179.31(19)
C12 C4 C5 C6 165.54(19)
C3 C4 C5 C6 -65.9(2)
O1 C1 C6 C7 129.4(2)
C2 C1 C6 C7 -163.0(2)
O1 C1 C6 C5 -95.8(2)
C2 C1 C6 C5 -28.2(3)
C13 C5 C6 C1 -63.8(2)
C10 C5 C6 C1 175.04(19)
C4 C5 C6 C1 57.8(2)
C13 C5 C6 C7 68.5(3)
C10 C5 C6 C7 -52.7(3)
C4 C5 C6 C7 -169.93(18)
C1 C6 C7 C15 -59.6(2)
C5 C6 C7 C15 168.79(19)
C1 C6 C7 C8 -176.26(19)
C5 C6 C7 C8 52.1(3)
C1 C6 C7 C14 60.2(3)
C5 C6 C7 C14 -71.4(3)
C15 C7 C8 C9 -168.1(2)
C14 C7 C8 C9 74.3(3)
C6 C7 C8 C9 -51.6(3)
C7 C8 C9 C10 56.8(3)
C8 C9 C10 C5 -57.8(3)
C13 C5 C10 C9 -71.0(3)
C6 C5 C10 C9 53.0(3)
C4 C5 C10 C9 167.15(19)
C3 C4 C12 O3 77.5(2)
C5 C4 C12 O3 -152.77(19)
C3 C2 O1 C1 -114.3(2)
C6 C1 O1 C2 111.9(2)
